data_7218337
loop_
_publ_author_name
'Das, Sameeran Kr.'
'Mahanta, Sanjeev Pran'
'Bania, Kusum Kumar'

_publ_section_title
;
 Oxidative Coupling of 2-Naphthol by Zeolite-Y Supported Homo and
 Heterometallic Trinuclear Acetate Clusters
;
_journal_name_full 'RSC Adv.'
_journal_paper_doi 10.1039/C4RA10103K
_journal_year 2014
_chemical_formula_sum 'C21 H14 O3'
_chemical_formula_weight 314.32
_chemical_name_systematic
; 
 ? 
;
_space_group_IT_number 14
_symmetry_cell_setting monoclinic
_symmetry_space_group_name_Hall '-P 2ybc'
_symmetry_space_group_name_H-M 'P 1 21/c 1'
_atom_sites_solution_hydrogens geom
_atom_sites_solution_primary direct
_atom_sites_solution_secondary difmap
_audit_creation_method SHELXL-97
_cell_angle_alpha 90.00
_cell_angle_beta 91.6350(10)
_cell_angle_gamma 90.00
_cell_formula_units_Z 4
_cell_length_a 8.4034(2)
_cell_length_b 6.9101(2)
_cell_length_c 25.2649(5)
_cell_measurement_temperature 100(2)
_cell_volume 1466.49(6)
_computing_cell_refinement 'Bruker SAINT'
_computing_data_collection 'Bruker APEX2'
_computing_data_reduction 'Bruker SAINT'
_computing_molecular_graphics 'Bruker SHELXTL'
_computing_publication_material 'Bruker SHELXTL'
_computing_structure_refinement 'SHELXL-97 (Sheldrick, 2008)'
_computing_structure_solution 'SHELXS-97 (Sheldrick, 2008)'
_diffrn_ambient_temperature 100(2)
_diffrn_measured_fraction_theta_full 0.993
_diffrn_measured_fraction_theta_max 0.993
_diffrn_measurement_device_type 'Bruker APEX-II CCD'
_diffrn_measurement_method '\f and \w scans'
_diffrn_radiation_monochromator graphite
_diffrn_radiation_source 'fine-focus sealed tube'
_diffrn_radiation_type MoK\a
_diffrn_radiation_wavelength 0.71073
_diffrn_reflns_av_R_equivalents 0.0287
_diffrn_reflns_av_sigmaI/netI 0.0253
_diffrn_reflns_limit_h_max 11
_diffrn_reflns_limit_h_min -11
_diffrn_reflns_limit_k_max 9
_diffrn_reflns_limit_k_min -6
_diffrn_reflns_limit_l_max 30
_diffrn_reflns_limit_l_min -33
_diffrn_reflns_number 13399
_diffrn_reflns_theta_full 28.13
_diffrn_reflns_theta_max 28.13
_diffrn_reflns_theta_min 2.42
_exptl_absorpt_coefficient_mu 0.095
_exptl_absorpt_correction_T_max 0.9804
_exptl_absorpt_correction_T_min 0.9703
_exptl_absorpt_correction_type multi-scan
_exptl_absorpt_process_details SADABS
_exptl_crystal_colour Colorless
_exptl_crystal_density_diffrn 1.424
_exptl_crystal_density_method 'not measured'
_exptl_crystal_description Block
_exptl_crystal_F_000 656
_exptl_crystal_recrystallization_method 'Re-crystallisation from solvent: Methanol'
_exptl_crystal_size_max 0.32
_exptl_crystal_size_mid 0.25
_exptl_crystal_size_min 0.21
_refine_diff_density_max 0.286
_refine_diff_density_min -0.275
_refine_diff_density_rms 0.060
_refine_ls_extinction_method none
_refine_ls_goodness_of_fit_ref 1.059
_refine_ls_hydrogen_treatment constr
_refine_ls_matrix_type full
_refine_ls_number_parameters 218
_refine_ls_number_reflns 3568
_refine_ls_number_restraints 0
_refine_ls_restrained_S_all 1.059
_refine_ls_R_factor_all 0.0459
_refine_ls_R_factor_gt 0.0405
_refine_ls_shift/su_max 0.001
_refine_ls_shift/su_mean 0.000
_refine_ls_structure_factor_coef Fsqd
_refine_ls_weighting_details 'calc w=1/[\s^2^(Fo^2^)+(0.0616P)^2^+0.5145P] where P=(Fo^2^+2Fc^2^)/3'
_refine_ls_weighting_scheme calc
_refine_ls_wR_factor_gt 0.1101
_refine_ls_wR_factor_ref 0.1148
_reflns_number_gt 3161
_reflns_number_total 3568
_reflns_threshold_expression >2sigma(I)
_cod_data_source_file c4ra10103k1.cif
_cod_data_source_block 3
_cod_depositor_comments
;
The following automatic conversions were performed:

'_symmetry_cell_setting' value 'Monoclinic' changed to 'monoclinic'
according to
/usr/data/users/saulius/crontab/automatic-downloads/rss-feeds/RSC/lib/dictionaries/cif_core.dic
dictionary named 'cif_core.dic' version 2.4.2 from 2011-04-26.

Automatic conversion script
Id: cif_fix_values 2827 2014-09-09 07:05:25Z andrius 
;
_cod_original_sg_symbol_H-M P2(1)/c
_cod_database_code 7218337

loop_
_symmetry_equiv_pos_as_xyz
'x, y, z'
'-x, y+1/2, -z+1/2'
'-x, -y, -z'
'x, -y-1/2, z-1/2'

loop_
_atom_site_label
_atom_site_type_symbol
_atom_site_fract_x
_atom_site_fract_y
_atom_site_fract_z
_atom_site_U_iso_or_equiv
_atom_site_adp_type
_atom_site_occupancy
_atom_site_symmetry_multiplicity
_atom_site_calc_flag
_atom_site_refinement_flags
O1 O 1.01633(9) 0.83837(13) 0.07637(3) 0.0184(2) Uani 1 1 d .
O2 O 0.49623(10) 1.03206(13) 0.12277(3) 0.0227(2) Uani 1 1 d .
O3 O 0.62392(9) 0.58605(12) 0.11727(3) 0.01692(19) Uani 1 1 d .
C14 C 0.87025(15) 0.69087(18) -0.05363(5) 0.0209(3) Uani 1 1 d .
H14 H 0.9109 0.6610 -0.0865 0.025 Uiso 1 1 calc R
C13 C 0.97238(14) 0.74277(18) -0.01234(5) 0.0197(2) Uani 1 1 d .
H13 H 1.0811 0.7535 -0.0175 0.024 Uiso 1 1 calc R
C12 C 0.91009(13) 0.77901(17) 0.03742(4) 0.0158(2) Uani 1 1 d .
C11 C 0.95823(13) 0.89211(17) 0.12489(4) 0.0157(2) Uani 1 1 d .
C10 C 1.07462(14) 0.98257(18) 0.15805(5) 0.0192(2) Uani 1 1 d .
H10 H 1.1761 1.0063 0.1458 0.023 Uiso 1 1 calc R
C9 C 1.03661(14) 1.03436(18) 0.20797(5) 0.0201(2) Uani 1 1 d .
H9 H 1.1110 1.0997 0.2293 0.024 Uiso 1 1 calc R
C8 C 0.88467(14) 0.99010(17) 0.22813(5) 0.0183(2) Uani 1 1 d .
C7 C 0.84901(16) 1.03131(19) 0.28154(5) 0.0227(3) Uani 1 1 d .
H7 H 0.9230 1.0975 0.3028 0.027 Uiso 1 1 calc R
C6 C 0.70775(16) 0.9753(2) 0.30231(5) 0.0257(3) Uani 1 1 d .
H6 H 0.6856 1.0042 0.3373 0.031 Uiso 1 1 calc R
C15 C 0.70639(15) 0.68294(18) -0.04640(5) 0.0202(3) Uani 1 1 d .
H15 H 0.6379 0.6520 -0.0747 0.024 Uiso 1 1 calc R
C16 C 0.64556(13) 0.72127(17) 0.00299(4) 0.0172(2) Uani 1 1 d .
C17 C 0.74962(13) 0.76109(16) 0.04652(4) 0.0150(2) Uani 1 1 d .
C1 C 0.68311(12) 0.77516(16) 0.10147(4) 0.0145(2) Uani 1 1 d .
C2 C 0.80455(13) 0.85782(16) 0.14041(4) 0.0147(2) Uani 1 1 d .
C3 C 0.76854(13) 0.89684(17) 0.19483(4) 0.0161(2) Uani 1 1 d .
C5 C 0.59602(15) 0.8737(2) 0.27036(5) 0.0248(3) Uani 1 1 d .
H5 H 0.5019 0.8308 0.2849 0.030 Uiso 1 1 calc R
C4 C 0.62422(14) 0.83695(18) 0.21813(5) 0.0201(3) Uani 1 1 d .
H4 H 0.5479 0.7719 0.1976 0.024 Uiso 1 1 calc R
C20 C 0.52570(13) 0.89153(17) 0.09604(4) 0.0169(2) Uani 1 1 d .
C19 C 0.41527(14) 0.81941(19) 0.05385(5) 0.0208(3) Uani 1 1 d .
H19 H 0.3058 0.8299 0.0575 0.025 Uiso 1 1 calc R
C18 C 0.47389(14) 0.73915(18) 0.01048(5) 0.0203(3) Uani 1 1 d .
H18 H 0.4037 0.6932 -0.0157 0.024 Uiso 1 1 calc R
C21 C 0.74435(14) 0.44620(18) 0.12852(5) 0.0219(3) Uani 1 1 d .
H21A H 0.8175 0.4429 0.1000 0.033 Uiso 1 1 calc R
H21B H 0.6964 0.3211 0.1323 0.033 Uiso 1 1 calc R
H21C H 0.8005 0.4802 0.1608 0.033 Uiso 1 1 calc R

loop_
_atom_site_aniso_label
_atom_site_aniso_U_11
_atom_site_aniso_U_22
_atom_site_aniso_U_33
_atom_site_aniso_U_23
_atom_site_aniso_U_13
_atom_site_aniso_U_12
O1 0.0124(4) 0.0272(5) 0.0158(4) -0.0020(3) 0.0017(3) -0.0030(3)
O2 0.0214(4) 0.0230(5) 0.0237(4) -0.0027(3) -0.0004(3) 0.0054(3)
O3 0.0141(4) 0.0156(4) 0.0212(4) 0.0018(3) 0.0021(3) -0.0019(3)
C14 0.0266(6) 0.0212(6) 0.0149(5) 0.0004(4) 0.0036(4) 0.0039(5)
C13 0.0184(5) 0.0219(6) 0.0190(6) 0.0016(4) 0.0047(4) 0.0015(5)
C12 0.0159(5) 0.0161(5) 0.0154(5) 0.0010(4) -0.0001(4) -0.0007(4)
C11 0.0158(5) 0.0163(5) 0.0148(5) 0.0010(4) 0.0007(4) -0.0005(4)
C10 0.0155(5) 0.0200(6) 0.0220(6) 0.0016(4) -0.0013(4) -0.0039(4)
C9 0.0205(6) 0.0184(6) 0.0210(6) -0.0007(4) -0.0052(4) -0.0030(5)
C8 0.0223(6) 0.0152(5) 0.0172(5) 0.0000(4) -0.0013(4) 0.0011(4)
C7 0.0301(6) 0.0206(6) 0.0172(6) -0.0031(4) -0.0043(5) 0.0036(5)
C6 0.0339(7) 0.0282(7) 0.0151(6) -0.0011(5) 0.0036(5) 0.0085(5)
C15 0.0238(6) 0.0200(6) 0.0164(5) -0.0012(4) -0.0038(4) 0.0027(5)
C16 0.0169(5) 0.0163(5) 0.0181(5) 0.0002(4) -0.0012(4) 0.0001(4)
C17 0.0148(5) 0.0147(5) 0.0156(5) 0.0000(4) 0.0005(4) -0.0003(4)
C1 0.0127(5) 0.0149(5) 0.0160(5) 0.0000(4) 0.0014(4) -0.0017(4)
C2 0.0142(5) 0.0140(5) 0.0158(5) 0.0005(4) -0.0002(4) -0.0008(4)
C3 0.0174(5) 0.0147(5) 0.0162(5) 0.0006(4) 0.0002(4) 0.0015(4)
C5 0.0247(6) 0.0294(7) 0.0207(6) 0.0031(5) 0.0063(5) 0.0049(5)
C4 0.0190(5) 0.0213(6) 0.0199(6) 0.0008(4) 0.0022(4) 0.0010(5)
C20 0.0143(5) 0.0187(6) 0.0178(5) 0.0016(4) 0.0018(4) -0.0006(4)
C19 0.0125(5) 0.0246(6) 0.0251(6) 0.0005(5) -0.0015(4) -0.0005(4)
C18 0.0158(5) 0.0225(6) 0.0224(6) -0.0010(5) -0.0051(4) -0.0015(4)
C21 0.0209(6) 0.0173(6) 0.0273(6) 0.0030(5) 0.0002(5) 0.0005(5)

loop_
_atom_type_symbol
_atom_type_description
_atom_type_scat_dispersion_real
_atom_type_scat_dispersion_imag
_atom_type_scat_source
C C 0.0033 0.0016 'International Tables Vol C Tables 4.2.6.8 and 6.1.1.4'
H H 0.0000 0.0000 'International Tables Vol C Tables 4.2.6.8 and 6.1.1.4'
O O 0.0106 0.0060 'International Tables Vol C Tables 4.2.6.8 and 6.1.1.4'

loop_
_geom_angle_atom_site_label_1
_geom_angle_atom_site_label_2
_geom_angle_atom_site_label_3
_geom_angle
C12 O1 C11 118.48(8)
C21 O3 C1 114.67(8)
C13 C14 C15 120.42(11)
C13 C14 H14 119.8
C15 C14 H14 119.8
C14 C13 C12 119.07(11)
C14 C13 H13 120.5
C12 C13 H13 120.5
O1 C12 C17 121.75(10)
O1 C12 C13 116.47(10)
C17 C12 C13 121.76(10)
C2 C11 O1 124.21(10)
C2 C11 C10 122.96(10)
O1 C11 C10 112.81(9)
C9 C10 C11 119.29(11)
C9 C10 H10 120.4
C11 C10 H10 120.4
C10 C9 C8 120.91(11)
C10 C9 H9 119.5
C8 C9 H9 119.5
C7 C8 C9 120.91(11)
C7 C8 C3 119.51(11)
C9 C8 C3 119.54(11)
C6 C7 C8 121.14(12)
C6 C7 H7 119.4
C8 C7 H7 119.4
C7 C6 C5 119.54(11)
C7 C6 H6 120.2
C5 C6 H6 120.2
C16 C15 C14 120.04(11)
C16 C15 H15 120.0
C14 C15 H15 120.0
C15 C16 C17 120.11(10)
C15 C16 C18 121.43(10)
C17 C16 C18 118.23(10)
C12 C17 C16 118.30(10)
C12 C17 C1 122.34(10)
C16 C17 C1 119.32(10)
O3 C1 C2 112.97(9)
O3 C1 C17 109.34(9)
C2 C1 C17 111.19(9)
O3 C1 C20 101.08(8)
C2 C1 C20 114.86(9)
C17 C1 C20 106.77(9)
C11 C2 C3 117.53(10)
C11 C2 C1 120.02(10)
C3 C2 C1 122.41(9)
C8 C3 C4 117.68(10)
C8 C3 C2 119.28(10)
C4 C3 C2 122.96(10)
C4 C5 C6 120.88(12)
C4 C5 H5 119.6
C6 C5 H5 119.6
C5 C4 C3 121.10(11)
C5 C4 H4 119.5
C3 C4 H4 119.5
O2 C20 C19 122.49(11)
O2 C20 C1 123.60(10)
C19 C20 C1 113.88(10)
C18 C19 C20 119.52(10)
C18 C19 H19 120.2
C20 C19 H19 120.2
C19 C18 C16 121.92(11)
C19 C18 H18 119.0
C16 C18 H18 119.0
O3 C21 H21A 109.5
O3 C21 H21B 109.5
H21A C21 H21B 109.5
O3 C21 H21C 109.5
H21A C21 H21C 109.5
H21B C21 H21C 109.5

loop_
_geom_bond_atom_site_label_1
_geom_bond_atom_site_label_2
_geom_bond_distance
O1 C12 1.3725(13)
O1 C11 1.3831(13)
O2 C20 1.2123(15)
O3 C21 1.4221(14)
O3 C1 1.4580(13)
C14 C13 1.3793(17)
C14 C15 1.3953(17)
C14 H14 0.9300
C13 C12 1.3981(16)
C13 H13 0.9300
C12 C17 1.3799(15)
C11 C2 1.3808(15)
C11 C10 1.4150(16)
C10 C9 1.3579(17)
C10 H10 0.9300
C9 C8 1.4213(17)
C9 H9 0.9300
C8 C7 1.4195(16)
C8 C3 1.4243(16)
C7 C6 1.3674(19)
C7 H7 0.9300
C6 C5 1.4084(19)
C6 H6 0.9300
C15 C16 1.3875(16)
C15 H15 0.9300
C16 C17 1.4123(15)
C16 C18 1.4656(16)
C17 C1 1.5145(15)
C1 C2 1.5095(15)
C1 C20 1.5508(15)
C2 C3 1.4417(15)
C3 C4 1.4245(16)
C5 C4 1.3709(17)
C5 H5 0.9300
C4 H4 0.9300
C20 C19 1.4797(16)
C19 C18 1.3347(17)
C19 H19 0.9300
C18 H18 0.9300
C21 H21A 0.9600
C21 H21B 0.9600
C21 H21C 0.9600

loop_
_geom_torsion_atom_site_label_1
_geom_torsion_atom_site_label_2
_geom_torsion_atom_site_label_3
_geom_torsion_atom_site_label_4
_geom_torsion
C15 C14 C13 C12 2.78(18)
C11 O1 C12 C17 -3.87(16)
C11 O1 C12 C13 174.45(10)
C14 C13 C12 O1 -177.21(11)
C14 C13 C12 C17 1.10(18)
C12 O1 C11 C2 12.25(17)
C12 O1 C11 C10 -169.29(10)
C2 C11 C10 C9 1.76(18)
O1 C11 C10 C9 -176.72(10)
C11 C10 C9 C8 3.24(18)
C10 C9 C8 C7 175.28(11)
C10 C9 C8 C3 -2.46(18)
C9 C8 C7 C6 -174.79(12)
C3 C8 C7 C6 2.96(19)
C8 C7 C6 C5 0.5(2)
C13 C14 C15 C16 -2.10(19)
C14 C15 C16 C17 -2.42(18)
C14 C15 C16 C18 171.92(11)
O1 C12 C17 C16 172.72(10)
C13 C12 C17 C16 -5.50(17)
O1 C12 C17 C1 -9.62(17)
C13 C12 C17 C1 172.15(11)
C15 C16 C17 C12 6.13(17)
C18 C16 C17 C12 -168.39(11)
C15 C16 C17 C1 -171.61(11)
C18 C16 C17 C1 13.88(16)
C21 O3 C1 C2 -53.30(12)
C21 O3 C1 C17 71.10(11)
C21 O3 C1 C20 -176.55(9)
C12 C17 C1 O3 -111.45(12)
C16 C17 C1 O3 66.19(13)
C12 C17 C1 C2 13.98(15)
C16 C17 C1 C2 -168.38(10)
C12 C17 C1 C20 139.98(11)
C16 C17 C1 C20 -42.38(14)
O1 C11 C2 C3 171.14(10)
C10 C11 C2 C3 -7.18(17)
O1 C11 C2 C1 -6.55(17)
C10 C11 C2 C1 175.13(11)
O3 C1 C2 C11 117.29(11)
C17 C1 C2 C11 -6.09(15)
C20 C1 C2 C11 -127.47(11)
O3 C1 C2 C3 -60.29(14)
C17 C1 C2 C3 176.33(10)
C20 C1 C2 C3 54.96(14)
C7 C8 C3 C4 -4.20(17)
C9 C8 C3 C4 173.58(11)
C7 C8 C3 C2 179.12(11)
C9 C8 C3 C2 -3.10(17)
C11 C2 C3 C8 7.69(16)
C1 C2 C3 C8 -174.68(10)
C11 C2 C3 C4 -168.81(11)
C1 C2 C3 C4 8.82(17)
C7 C6 C5 C4 -2.7(2)
C6 C5 C4 C3 1.3(2)
C8 C3 C4 C5 2.13(18)
C2 C3 C4 C5 178.68(11)
O3 C1 C20 O2 117.89(12)
C2 C1 C20 O2 -4.05(16)
C17 C1 C20 O2 -127.81(12)
O3 C1 C20 C19 -63.94(11)
C2 C1 C20 C19 174.12(9)
C17 C1 C20 C19 50.36(12)
O2 C20 C19 C18 146.40(13)
C1 C20 C19 C18 -31.79(16)
C20 C19 C18 C16 -0.50(19)
C15 C16 C18 C19 -163.94(12)
C17 C16 C18 C19 10.51(18)
